data_7706652
loop_
_publ_author_name
'Ali, Basharat'
'Li, Xiao-Lei'
'Gendron, Fr\'ed\'eric'
'Le Guennic, Boris'
'Tang, Jinkui'

_publ_section_title
;
 A new class of Dy<sup>III</sup>-SIMs associated with a guanidine-based
 ligand.
;
_journal_issue 15
_journal_name_full 'Dalton transactions (Cambridge, England : 2003)'
_journal_page_first 5146
_journal_page_last 5153
_journal_paper_doi 10.1039/d1dt00260k
_journal_volume 50
_journal_year 2021
_chemical_formula_moiety 'C46 H46 Dy N12 O8, 3(C H4 O), Br, H2 O'
_chemical_formula_sum 'C49 H60 Br Dy N12 O12'
_chemical_formula_weight 1251.50
_space_group_crystal_system triclinic
_space_group_IT_number 2
_space_group_name_Hall '-P 1'
_space_group_name_H-M_alt 'P -1'
_atom_sites_solution_hydrogens mixed
_audit_creation_date 2019-09-02
_audit_creation_method
;
Olex2 1.2
(compiled 2018.05.29 svn.r3508 for OlexSys, GUI svn.r5506)
;
_audit_update_record
;
2020-04-26 deposited with the CCDC.	2021-02-23 downloaded from the CCDC.
;
_cell_angle_alpha 73.824(7)
_cell_angle_beta 84.468(6)
_cell_angle_gamma 78.174(7)
_cell_formula_units_Z 2
_cell_length_a 12.8533(10)
_cell_length_b 14.0240(13)
_cell_length_c 15.7182(11)
_cell_measurement_reflns_used 9894
_cell_measurement_temperature 293(2)
_cell_measurement_theta_max 26.3
_cell_measurement_theta_min 2.45
_cell_volume 2661.0(4)
_computing_molecular_graphics 'Olex2 (Dolomanov et al., 2009)'
_computing_publication_material 'Olex2 (Dolomanov et al., 2009)'
_computing_structure_refinement 'ShelXL (Sheldrick, 2015)'
_computing_structure_solution 'SHELXT 2018/2 (Sheldrick, 2018)'
_diffrn_ambient_temperature 293(2)
_diffrn_measured_fraction_theta_full 0.998
_diffrn_measured_fraction_theta_max 0.840
_diffrn_measurement_device_type 'multiwire proportional'
_diffrn_measurement_method 'phi and omega scans'
_diffrn_radiation_monochromator graphite
_diffrn_radiation_type MoK\a
_diffrn_radiation_wavelength 0.71073
_diffrn_reflns_av_R_equivalents 0.0641
_diffrn_reflns_av_unetI/netI 0.1226
_diffrn_reflns_Laue_measured_fraction_full 0.998
_diffrn_reflns_Laue_measured_fraction_max 0.840
_diffrn_reflns_limit_h_max 17
_diffrn_reflns_limit_h_min -17
_diffrn_reflns_limit_k_max 17
_diffrn_reflns_limit_k_min -15
_diffrn_reflns_limit_l_max 20
_diffrn_reflns_limit_l_min -20
_diffrn_reflns_number 21530
_diffrn_reflns_point_group_measured_fraction_full 0.998
_diffrn_reflns_point_group_measured_fraction_max 0.840
_diffrn_reflns_theta_full 25.242
_diffrn_reflns_theta_max 29.299
_diffrn_reflns_theta_min 2.945
_exptl_absorpt_coefficient_mu 2.227
_exptl_absorpt_correction_T_max 0.716
_exptl_absorpt_correction_T_min 0.532
_exptl_absorpt_correction_type multi-scan
_exptl_crystal_colour 'clear yellowish yellow'
_exptl_crystal_colour_lustre clear
_exptl_crystal_colour_modifier yellowish
_exptl_crystal_colour_primary yellow
_exptl_crystal_density_diffrn 1.562
_exptl_crystal_description block
_exptl_crystal_F_000 1270
_exptl_crystal_size_max 0.3
_exptl_crystal_size_mid 0.24
_exptl_crystal_size_min 0.15
_refine_diff_density_max 3.645
_refine_diff_density_min -4.268
_refine_diff_density_rms 0.253
_refine_ls_extinction_method none
_refine_ls_goodness_of_fit_ref 1.063
_refine_ls_hydrogen_treatment mixed
_refine_ls_matrix_type full
_refine_ls_number_parameters 697
_refine_ls_number_reflns 12230
_refine_ls_number_restraints 12
_refine_ls_restrained_S_all 1.063
_refine_ls_R_factor_all 0.1063
_refine_ls_R_factor_gt 0.0808
_refine_ls_shift/su_max 0.000
_refine_ls_shift/su_mean 0.000
_refine_ls_structure_factor_coef Fsqd
_refine_ls_weighting_details 'w=1/[\s^2^(Fo^2^)+(0.0801P)^2^+33.7059P] where P=(Fo^2^+2Fc^2^)/3'
_refine_ls_weighting_scheme calc
_refine_ls_wR_factor_gt 0.1953
_refine_ls_wR_factor_ref 0.2191
_reflns_Friedel_coverage 0.000
_reflns_number_gt 9487
_reflns_number_total 12230
_reflns_threshold_expression 'I > 2\s(I)'
_cod_data_source_file d1dt00260k2.cif
_cod_data_source_block 3
_cod_depositor_comments 'Adding full bibliography for 7706651--7706654.cif.'
_cod_database_code 7706652
_shelx_shelxl_version_number 2018/3
_shelx_space_group_comment
;
The symmetry employed for this shelxl refinement is uniquely defined
by the following loop, which should always be used as a source of
symmetry information in preference to the above space-group names.
They are only intended as comments.
;
_shelx_estimated_absorpt_t_max 0.731
_shelx_estimated_absorpt_t_min 0.555
_olex2_refinement_description
;
1. Fixed Uiso
 At 1.2 times of:
  All C(H) groups, All N(H) groups
 At 1.5 times of:
  All C(H,H,H) groups, All O(H) groups, All O(H,H) groups
2. Restrained distances
 O3-H3
 0.85 with sigma of 0.01
 O4-H4
 0.85 with sigma of 0.01
 C11-H3
 1.904984 with sigma of 0.02
 Dy1-H3
 3.013578 with sigma of 0.02
 C45-H4
 1.890562 with sigma of 0.02
 Dy1-H4
 2.979483 with sigma of 0.02
3. Uiso/Uaniso restraints and constraints
Uanis(O2) \\sim Ueq: with sigma of 0.001 and sigma for terminal atoms of 0.002
4.a Free rotating group:
 O12(H12A,H12B)
4.b Aromatic/amide H refined with riding coordinates:
 N2(H2), N4(H4A), N11(H11), N12(H12), C2(H2A), C4(H4B), C5(H5A), C8(H8A),
 C9(H9), C10(H10), C13(H13), C20(H20), C21(H21), C22(H22), C24(H24), C27(H27),
 C28(H28), C29(H29), C30(H30), C31(H31), C32(H32), C33(H33), C34(H34), C35(H35),
  C36(H36), C37(H37), C38(H38), C39(H39), C40(H40), C41(H41), C42(H42),
 C43(H43), C44(H44), C46(H46)
4.c Idealised Me refined as rotating group:
 C11(H11A,H11B,H11C), C45(H45A,H45B,H45C), C47(H47A,H47B,H47C), C48(H48A,H48B,
 H48C), C49(H49A,H49B,H49C)
4.d Idealised tetrahedral OH refined as rotating group:
 O5(H5), O6(H6), O7(H7), O8(H8), O9(H9A), O10(H10A), O11(H11D)
;
_platon_squeeze_void_probe_radius 1.20
_olex2_submission_special_instructions 'No special instructions were received'

loop_
_space_group_symop_operation_xyz
'x, y, z'
'-x, -y, -z'

loop_
_atom_site_label
_atom_site_type_symbol
_atom_site_fract_x
_atom_site_fract_y
_atom_site_fract_z
_atom_site_U_iso_or_equiv
_atom_site_adp_type
_atom_site_occupancy
_atom_site_site_symmetry_order
_atom_site_calc_flag
_atom_site_refinement_flags_posn
_atom_site_refinement_flags_adp
_atom_site_refinement_flags_occupancy
_atom_site_disorder_assembly
_atom_site_disorder_group
Dy1 Dy 0.64883(3) 0.47254(3) 0.13976(2) 0.01180(12) Uani 1 1 d D . . . .
O1 O 0.5344(5) 0.6136(4) 0.0771(4) 0.0154(12) Uani 1 1 d . . . . .
O2 O 0.7401(5) 0.4015(4) 0.0434(4) 0.0154(12) Uani 1 1 d . U . . .
O3 O 0.5086(5) 0.4126(4) 0.0824(4) 0.0147(12) Uani 1 1 d D . . . .
H3 H 0.513(3) 0.407(6) 0.029(2) 0.022 Uiso 1 1 d DR . . . .
O4 O 0.7708(5) 0.5884(5) 0.0679(4) 0.0217(13) Uani 1 1 d D . . . .
H4 H 0.774(5) 0.637(4) 0.090(4) 0.033 Uiso 1 1 d DR . . . .
O5 O 0.6488(5) -0.0111(5) 0.5278(4) 0.0223(14) Uani 1 1 d . . . . .
H5 H 0.641203 0.044800 0.492172 0.034 Uiso 1 1 calc GR . . . .
O6 O 1.0385(5) 0.2291(5) 0.3722(4) 0.0216(14) Uani 1 1 d . . . . .
H6 H 1.084225 0.209471 0.409308 0.032 Uiso 1 1 calc GR . . . .
O7 O 0.7025(5) 0.6118(5) 0.5419(4) 0.0234(14) Uani 1 1 d . . . . .
H7 H 0.726760 0.603707 0.493719 0.035 Uiso 1 1 calc GR . . . .
O8 O 0.4250(5) 0.5743(5) 0.4537(4) 0.0262(15) Uani 1 1 d . . . . .
H8 H 0.465027 0.536555 0.428232 0.039 Uiso 1 1 calc GR . . . .
N1 N 0.6436(5) 0.5937(5) 0.2328(4) 0.0119(13) Uani 1 1 d . . . . .
N2 N 0.6963(5) 0.5531(5) 0.3120(4) 0.0127(14) Uani 1 1 d . . . . .
H2 H 0.680680 0.579363 0.356023 0.015 Uiso 1 1 calc R . . . .
N3 N 0.6779(5) 0.2834(5) 0.2088(4) 0.0139(14) Uani 1 1 d . . . . .
N4 N 0.6369(6) 0.2522(5) 0.2948(4) 0.0155(14) Uani 1 1 d . . . . .
H4A H 0.655133 0.191139 0.326477 0.019 Uiso 1 1 calc R . . . .
N5 N 0.4737(5) 0.4777(5) 0.3238(4) 0.0117(13) Uani 1 1 d . . . . .
N6 N 0.5413(6) 0.4151(5) 0.2765(4) 0.0137(14) Uani 1 1 d . . . . .
N7 N 0.7910(5) 0.4261(5) 0.2506(5) 0.0149(14) Uani 1 1 d . . . . .
N8 N 0.8142(5) 0.4829(5) 0.4556(4) 0.0124(13) Uani 1 1 d . . . . .
N9 N 0.8749(6) 0.3420(5) 0.2724(5) 0.0162(15) Uani 1 1 d . . . . .
N10 N 0.5458(5) 0.1911(5) 0.4613(4) 0.0120(13) Uani 1 1 d . . . . .
N11 N 0.8330(6) 0.4355(5) 0.3894(4) 0.0177(15) Uani 1 1 d . . . . .
H11 H 0.882876 0.383281 0.394085 0.021 Uiso 1 1 calc R . . . .
N12 N 0.5233(6) 0.2896(5) 0.4091(5) 0.0170(15) Uani 1 1 d . . . . .
H12 H 0.478827 0.333068 0.430019 0.020 Uiso 1 1 calc R . . . .
C1 C 0.5035(6) 0.7091(6) 0.0781(5) 0.0113(15) Uani 1 1 d . . . . .
C2 C 0.4146(7) 0.5546(6) 0.2749(5) 0.0144(16) Uani 1 1 d . . . . .
H2A H 0.413957 0.559757 0.214641 0.017 Uiso 1 1 calc R . . . .
C3 C 0.5673(6) 0.3212(6) 0.3269(5) 0.0117(15) Uani 1 1 d . . . . .
C4 C 0.4459(7) 0.7790(6) 0.0098(6) 0.0182(18) Uani 1 1 d . . . . .
H4B H 0.431776 0.758013 -0.038399 0.022 Uiso 1 1 calc R . . . .
C5 C 0.7311(7) 0.2100(6) 0.1778(6) 0.0162(17) Uani 1 1 d . . . . .
H5A H 0.735598 0.144916 0.214811 0.019 Uiso 1 1 calc R . . . .
C6 C 0.7740(6) 0.4698(6) 0.3161(6) 0.0162(17) Uani 1 1 d . . . . .
C7 C 1.0175(6) 0.2290(6) 0.2219(6) 0.0146(16) Uani 1 1 d . . . . .
C8 C 0.9264(7) 0.3123(6) 0.2090(5) 0.0157(17) Uani 1 1 d . . . . .
H8A H 0.905386 0.344981 0.151525 0.019 Uiso 1 1 calc R . . . .
C9 C 0.8783(6) 0.4493(7) 0.5199(6) 0.0173(17) Uani 1 1 d . . . . .
H9 H 0.934547 0.396059 0.518683 0.021 Uiso 1 1 calc R . . . .
C10 C 0.5908(6) 0.6842(6) 0.2235(5) 0.0142(16) Uani 1 1 d . . . . .
H10 H 0.592635 0.713390 0.269589 0.017 Uiso 1 1 calc R . . . .
C11 C 0.4023(7) 0.4047(8) 0.1179(6) 0.023(2) Uani 1 1 d D . . . .
H11A H 0.375852 0.358381 0.094386 0.035 Uiso 1 1 calc GR . . . .
H11B H 0.357023 0.469962 0.101551 0.035 Uiso 1 1 calc GR . . . .
H11C H 0.403045 0.380510 0.181302 0.035 Uiso 1 1 calc GR . . . .
C12 C 0.7876(6) 0.3147(6) 0.0273(6) 0.0154(16) Uani 1 1 d . . . . .
C13 C 0.4867(7) 0.1729(6) 0.5325(5) 0.0162(17) Uani 1 1 d . . . . .
H13 H 0.432371 0.224490 0.541757 0.019 Uiso 1 1 calc R . . . .
C14 C 0.5758(7) -0.0096(6) 0.5959(6) 0.0164(17) Uani 1 1 d . . . . .
C15 C 0.5287(7) 0.7456(6) 0.1480(6) 0.0177(17) Uani 1 1 d . . . . .
C16 C 0.3486(6) 0.6344(6) 0.3093(6) 0.0137(16) Uani 1 1 d . . . . .
C17 C 0.3562(7) 0.6416(6) 0.3950(6) 0.0152(17) Uani 1 1 d . . . . .
C18 C 0.4998(7) 0.0764(6) 0.5993(6) 0.0149(16) Uani 1 1 d . . . . .
C19 C 0.7841(6) 0.2201(6) 0.0908(6) 0.0155(17) Uani 1 1 d . . . . .
C20 C 1.0557(7) 0.1874(7) 0.1518(6) 0.0198(18) Uani 1 1 d . . . . .
H20 H 1.021922 0.213659 0.098190 0.024 Uiso 1 1 calc R . . . .
C21 C 0.2801(7) 0.7100(7) 0.2523(6) 0.0213(19) Uani 1 1 d . . . . .
H21 H 0.275883 0.706638 0.194464 0.026 Uiso 1 1 calc R . . . .
C22 C 0.4271(7) 0.0682(7) 0.6728(6) 0.0187(18) Uani 1 1 d . . . . .
H22 H 0.373767 0.123360 0.675325 0.022 Uiso 1 1 calc R . . . .
C23 C 1.0710(7) 0.1882(7) 0.3033(6) 0.0178(17) Uani 1 1 d . . . . .
C24 C 0.2950(7) 0.7226(7) 0.4230(6) 0.0224(19) Uani 1 1 d . . . . .
H24 H 0.300658 0.727695 0.480063 0.027 Uiso 1 1 calc R . . . .
C25 C 0.7792(7) 0.5726(7) 0.6030(6) 0.0178(17) Uani 1 1 d . . . . .
C26 C 0.8635(6) 0.4938(6) 0.5942(5) 0.0155(17) Uani 1 1 d . . . . .
C27 C 0.5805(7) -0.0982(7) 0.6654(6) 0.0207(18) Uani 1 1 d . . . . .
H27 H 0.631974 -0.154675 0.662824 0.025 Uiso 1 1 calc R . . . .
C28 C 1.1568(7) 0.1084(7) 0.3094(6) 0.0213(19) Uani 1 1 d . . . . .
H28 H 1.190551 0.080181 0.362813 0.026 Uiso 1 1 calc R . . . .
C29 C 0.8947(7) 0.2244(7) -0.0721(6) 0.022(2) Uani 1 1 d . . . . .
H29 H 0.931817 0.225772 -0.126142 0.026 Uiso 1 1 calc R . . . .
C30 C 0.8454(7) 0.3137(7) -0.0533(6) 0.023(2) Uani 1 1 d . . . . .
H30 H 0.850454 0.374627 -0.094823 0.028 Uiso 1 1 calc R . . . .
C31 C 0.8359(7) 0.1308(7) 0.0691(6) 0.0182(18) Uani 1 1 d . . . . .
H31 H 0.833805 0.068929 0.110282 0.022 Uiso 1 1 calc R . . . .
C32 C 0.4890(7) 0.8465(6) 0.1488(6) 0.022(2) Uani 1 1 d . . . . .
H32 H 0.503630 0.868644 0.196179 0.027 Uiso 1 1 calc R . . . .
C33 C 0.2263(7) 0.7952(7) 0.3657(7) 0.024(2) Uani 1 1 d . . . . .
H33 H 0.184625 0.848403 0.384933 0.029 Uiso 1 1 calc R . . . .
C34 C 0.9386(7) 0.4576(8) 0.6608(6) 0.025(2) Uani 1 1 d . . . . .
H34 H 0.995889 0.406594 0.655828 0.030 Uiso 1 1 calc R . . . .
C35 C 0.5113(7) -0.1025(7) 0.7363(6) 0.0212(19) Uani 1 1 d . . . . .
H35 H 0.516370 -0.161574 0.782164 0.025 Uiso 1 1 calc R . . . .
C36 C 0.9288(8) 0.4969(9) 0.7341(6) 0.031(2) Uani 1 1 d . . . . .
H36 H 0.978395 0.471598 0.778036 0.037 Uiso 1 1 calc R . . . .
C37 C 1.1418(7) 0.1086(7) 0.1583(6) 0.023(2) Uani 1 1 d . . . . .
H37 H 1.164829 0.082054 0.110285 0.028 Uiso 1 1 calc R . . . .
C38 C 1.1930(7) 0.0700(7) 0.2376(6) 0.0219(19) Uani 1 1 d . . . . .
H38 H 1.252028 0.018029 0.242638 0.026 Uiso 1 1 calc R . . . .
C39 C 0.8893(7) 0.1323(7) -0.0109(6) 0.025(2) Uani 1 1 d . . . . .
H39 H 0.921689 0.072141 -0.024046 0.029 Uiso 1 1 calc R . . . .
C40 C 0.4324(7) -0.0194(7) 0.7415(6) 0.0198(18) Uani 1 1 d . . . . .
H40 H 0.384399 -0.022691 0.790004 0.024 Uiso 1 1 calc R . . . .
C41 C 0.4086(8) 0.8788(7) 0.0105(6) 0.025(2) Uani 1 1 d . . . . .
H41 H 0.369698 0.922868 -0.036292 0.030 Uiso 1 1 calc R . . . .
C42 C 0.4292(8) 0.9137(7) 0.0817(6) 0.024(2) Uani 1 1 d . . . . .
H42 H 0.403220 0.980152 0.083439 0.029 Uiso 1 1 calc R . . . .
C43 C 0.2184(8) 0.7898(7) 0.2797(7) 0.027(2) Uani 1 1 d . . . . .
H43 H 0.172217 0.839198 0.241152 0.032 Uiso 1 1 calc R . . . .
C44 C 0.8440(9) 0.5743(8) 0.7410(7) 0.032(2) Uani 1 1 d . . . . .
H44 H 0.837447 0.601141 0.789471 0.038 Uiso 1 1 calc R . . . .
C45 C 0.8618(9) 0.5756(9) 0.0109(8) 0.043(3) Uani 1 1 d D . . . .
H45A H 0.861181 0.635969 -0.036602 0.065 Uiso 1 1 calc GR . . . .
H45B H 0.861100 0.519755 -0.013023 0.065 Uiso 1 1 calc GR . . . .
H45C H 0.924808 0.562220 0.043729 0.065 Uiso 1 1 calc GR . . . .
C46 C 0.7689(8) 0.6118(7) 0.6760(7) 0.028(2) Uani 1 1 d . . . . .
H46 H 0.711963 0.663067 0.681410 0.034 Uiso 1 1 calc R . . . .
O9 O 0.8402(5) -0.0449(5) 0.2731(5) 0.0273(15) Uani 1 1 d . . . . .
H9A H 0.821753 -0.099645 0.293724 0.041 Uiso 1 1 calc GR . . . .
C47 C 0.9556(8) -0.0598(9) 0.2658(8) 0.040(3) Uani 1 1 d . . . . .
H47A H 0.984142 -0.098698 0.321898 0.060 Uiso 1 1 calc GR . . . .
H47B H 0.977332 0.004679 0.249278 0.060 Uiso 1 1 calc GR . . . .
H47C H 0.981455 -0.095141 0.221548 0.060 Uiso 1 1 calc GR . . . .
O10 O 0.7614(5) 0.0723(5) 0.3830(4) 0.0251(15) Uani 1 1 d . . . . .
H10A H 0.782686 0.023795 0.362384 0.038 Uiso 1 1 calc GR . . . .
C48 C 0.8468(8) 0.0920(8) 0.4229(8) 0.035(2) Uani 1 1 d . . . . .
H48A H 0.900216 0.112125 0.378180 0.053 Uiso 1 1 calc GR . . . .
H48B H 0.877108 0.031907 0.466174 0.053 Uiso 1 1 calc GR . . . .
H48C H 0.820571 0.145151 0.451267 0.053 Uiso 1 1 calc GR . . . .
O11 O 0.8241(8) 0.7301(6) 0.1341(6) 0.048(2) Uani 1 1 d . . . . .
H11D H 0.829934 0.722977 0.187092 0.073 Uiso 1 1 calc GR . . . .
C49 C 0.7905(13) 0.8322(11) 0.0923(9) 0.061(4) Uani 1 1 d . . . . .
H49A H 0.737794 0.862009 0.129637 0.092 Uiso 1 1 calc GR . . . .
H49B H 0.760423 0.838809 0.036928 0.092 Uiso 1 1 calc GR . . . .
H49C H 0.850170 0.866029 0.081674 0.092 Uiso 1 1 calc GR . . . .
Br1 Br 0.81273(12) 0.73089(10) 0.33531(10) 0.0520(4) Uani 1 1 d . . . . .
O12 O 1.1799(6) 0.1683(6) 0.4999(5) 0.039(2) Uani 1 1 d . . . . .
H12A H 1.176519 0.201871 0.537880 0.058 Uiso 1 1 d G . . . .
H12B H 1.239328 0.127809 0.502821 0.058 Uiso 1 1 d G . . . .

loop_
_atom_site_aniso_label
_atom_site_aniso_U_11
_atom_site_aniso_U_22
_atom_site_aniso_U_33
_atom_site_aniso_U_23
_atom_site_aniso_U_13
_atom_site_aniso_U_12
Dy1 0.0129(2) 0.01055(19) 0.0110(2) -0.00383(13) -0.00074(13) 0.00142(13)
O1 0.020(3) 0.010(3) 0.014(3) -0.008(2) -0.002(2) 0.008(2)
O2 0.0160(14) 0.0150(14) 0.0146(14) -0.0048(9) 0.0012(9) -0.0009(9)
O3 0.017(3) 0.016(3) 0.012(3) -0.004(2) -0.002(2) -0.004(2)
O4 0.018(3) 0.025(3) 0.025(4) -0.013(3) 0.008(3) -0.007(3)
O5 0.020(3) 0.017(3) 0.025(3) -0.004(3) 0.007(3) 0.005(3)
O6 0.017(3) 0.026(3) 0.021(3) -0.009(3) -0.006(2) 0.004(3)
O7 0.025(4) 0.027(4) 0.016(3) -0.009(3) 0.002(3) 0.002(3)
O8 0.027(4) 0.030(4) 0.018(3) -0.013(3) -0.008(3) 0.013(3)
N1 0.010(3) 0.012(3) 0.014(3) -0.001(3) -0.004(2) -0.003(3)
N2 0.012(3) 0.018(4) 0.007(3) -0.007(3) -0.002(2) 0.004(3)
N3 0.008(3) 0.017(4) 0.014(3) -0.005(3) -0.001(2) 0.004(3)
N4 0.019(4) 0.015(3) 0.009(3) -0.001(3) 0.002(3) 0.003(3)
N5 0.009(3) 0.013(3) 0.013(3) -0.004(3) 0.002(2) -0.003(3)
N6 0.021(4) 0.012(3) 0.004(3) 0.001(2) -0.003(3) 0.003(3)
N7 0.012(3) 0.013(3) 0.019(4) -0.007(3) -0.001(3) 0.003(3)
N8 0.016(3) 0.010(3) 0.014(3) -0.009(3) 0.003(3) -0.001(3)
N9 0.016(4) 0.013(3) 0.018(4) -0.006(3) -0.004(3) 0.004(3)
N10 0.015(3) 0.009(3) 0.010(3) -0.002(2) -0.005(3) 0.002(3)
N11 0.020(4) 0.017(4) 0.011(3) -0.004(3) -0.005(3) 0.009(3)
N12 0.023(4) 0.010(3) 0.014(4) -0.003(3) 0.005(3) 0.004(3)
C1 0.009(4) 0.014(4) 0.011(4) -0.006(3) -0.001(3) 0.002(3)
C2 0.020(4) 0.011(4) 0.010(4) -0.004(3) 0.002(3) 0.002(3)
C3 0.008(4) 0.014(4) 0.012(4) -0.004(3) -0.001(3) 0.002(3)
C4 0.022(5) 0.016(4) 0.021(5) -0.008(3) -0.007(3) -0.008(3)
C5 0.019(4) 0.013(4) 0.018(4) -0.005(3) -0.003(3) -0.004(3)
C6 0.006(4) 0.020(4) 0.021(4) -0.006(3) -0.003(3) 0.004(3)
C7 0.010(4) 0.016(4) 0.018(4) -0.007(3) 0.002(3) -0.003(3)
C8 0.021(4) 0.019(4) 0.012(4) -0.006(3) 0.002(3) -0.011(3)
C9 0.009(4) 0.022(4) 0.017(4) -0.003(3) 0.003(3) 0.001(3)
C10 0.010(4) 0.018(4) 0.017(4) -0.011(3) -0.001(3) 0.001(3)
C11 0.020(5) 0.039(6) 0.011(4) -0.008(4) 0.002(3) -0.006(4)
C12 0.012(4) 0.019(4) 0.017(4) -0.009(3) -0.003(3) -0.002(3)
C13 0.016(4) 0.018(4) 0.013(4) -0.005(3) 0.002(3) 0.001(3)
C14 0.017(4) 0.015(4) 0.018(4) -0.006(3) -0.002(3) -0.001(3)
C15 0.017(4) 0.015(4) 0.023(5) -0.008(3) -0.003(3) -0.002(3)
C16 0.007(4) 0.015(4) 0.019(4) -0.009(3) 0.003(3) 0.000(3)
C17 0.017(4) 0.011(4) 0.018(4) -0.005(3) -0.004(3) 0.000(3)
C18 0.015(4) 0.015(4) 0.018(4) -0.009(3) -0.002(3) -0.004(3)
C19 0.008(4) 0.015(4) 0.024(4) -0.012(3) -0.002(3) 0.006(3)
C20 0.011(4) 0.029(5) 0.020(5) -0.009(4) -0.004(3) -0.002(3)
C21 0.023(5) 0.024(5) 0.015(4) -0.006(3) -0.003(3) 0.001(4)
C22 0.018(4) 0.020(4) 0.019(4) -0.008(3) 0.001(3) -0.005(3)
C23 0.015(4) 0.021(4) 0.021(5) -0.011(3) 0.000(3) -0.004(3)
C24 0.027(5) 0.020(5) 0.022(5) -0.013(4) -0.002(4) 0.001(4)
C25 0.015(4) 0.024(5) 0.015(4) -0.004(3) 0.000(3) -0.009(3)
C26 0.012(4) 0.021(4) 0.015(4) -0.002(3) -0.002(3) -0.009(3)
C27 0.018(4) 0.021(5) 0.023(5) -0.006(4) -0.001(3) -0.003(4)
C28 0.016(4) 0.022(5) 0.021(5) -0.006(4) -0.003(3) 0.008(4)
C29 0.026(5) 0.026(5) 0.011(4) -0.010(3) 0.006(3) 0.006(4)
C30 0.021(5) 0.028(5) 0.018(5) -0.012(4) 0.003(3) 0.006(4)
C31 0.016(4) 0.020(4) 0.018(4) -0.008(3) -0.003(3) 0.002(3)
C32 0.028(5) 0.011(4) 0.032(5) -0.014(4) -0.011(4) 0.004(4)
C33 0.023(5) 0.015(4) 0.035(5) -0.015(4) -0.007(4) 0.011(4)
C34 0.013(4) 0.043(6) 0.016(5) -0.003(4) 0.000(3) -0.005(4)
C35 0.023(5) 0.019(4) 0.021(5) 0.002(3) -0.007(4) -0.010(4)
C36 0.034(6) 0.051(7) 0.013(5) -0.006(4) -0.002(4) -0.021(5)
C37 0.013(4) 0.035(5) 0.022(5) -0.016(4) 0.001(3) 0.003(4)
C38 0.016(4) 0.016(4) 0.034(5) -0.013(4) 0.004(4) 0.002(3)
C39 0.020(5) 0.024(5) 0.032(5) -0.019(4) -0.001(4) 0.009(4)
C40 0.017(4) 0.030(5) 0.017(4) -0.006(4) 0.004(3) -0.017(4)
C41 0.026(5) 0.017(4) 0.026(5) -0.001(4) -0.011(4) 0.007(4)
C42 0.029(5) 0.011(4) 0.032(5) -0.009(4) -0.009(4) 0.006(4)
C43 0.025(5) 0.019(5) 0.030(5) -0.007(4) -0.006(4) 0.013(4)
C44 0.040(6) 0.043(6) 0.024(5) -0.016(4) 0.004(4) -0.025(5)
C45 0.038(7) 0.044(7) 0.055(8) -0.026(6) 0.026(5) -0.021(5)
C46 0.034(6) 0.024(5) 0.031(6) -0.011(4) 0.010(4) -0.012(4)
O9 0.023(4) 0.022(3) 0.036(4) -0.011(3) 0.006(3) 0.000(3)
C47 0.017(5) 0.051(7) 0.057(8) -0.025(6) 0.009(5) -0.005(5)
O10 0.022(3) 0.025(4) 0.024(4) -0.007(3) 0.002(3) 0.005(3)
C48 0.029(6) 0.034(6) 0.049(7) -0.020(5) -0.001(5) -0.004(5)
O11 0.066(6) 0.044(5) 0.050(5) -0.026(4) 0.026(5) -0.039(4)
C49 0.086(11) 0.071(10) 0.037(8) -0.012(7) 0.006(7) -0.044(9)
Br1 0.0614(9) 0.0412(7) 0.0558(8) -0.0152(6) -0.0094(6) -0.0084(6)
O12 0.046(5) 0.036(4) 0.036(4) -0.026(4) -0.022(4) 0.019(4)

loop_
_atom_type_symbol
_atom_type_description
_atom_type_scat_dispersion_real
_atom_type_scat_dispersion_imag
_atom_type_scat_source
C C 0.0033 0.0016 'International Tables Vol C Tables 4.2.6.8 and 6.1.1.4'
H H 0.0000 0.0000 'International Tables Vol C Tables 4.2.6.8 and 6.1.1.4'
Br Br -0.2901 2.4595 'International Tables Vol C Tables 4.2.6.8 and 6.1.1.4'
Dy Dy -0.1892 4.4098 'International Tables Vol C Tables 4.2.6.8 and 6.1.1.4'
N N 0.0061 0.0033 'International Tables Vol C Tables 4.2.6.8 and 6.1.1.4'
O O 0.0106 0.0060 'International Tables Vol C Tables 4.2.6.8 and 6.1.1.4'

loop_
_geom_angle_atom_site_label_1
_geom_angle_atom_site_label_2
_geom_angle_atom_site_label_3
_geom_angle
_geom_angle_site_symmetry_1
_geom_angle_site_symmetry_3
_geom_angle_publ_flag
O1 Dy1 O3 75.1(2) . . ?
O1 Dy1 O4 78.4(2) . . ?
O1 Dy1 N1 73.4(2) . . ?
O1 Dy1 N3 147.1(2) . . ?
O1 Dy1 N6 97.9(2) . . ?
O1 Dy1 N7 135.8(2) . . ?
O2 Dy1 O1 112.9(2) . . ?
O2 Dy1 O3 79.0(2) . . ?
O2 Dy1 O4 76.2(2) . . ?
O2 Dy1 N1 145.9(2) . . ?
O2 Dy1 N3 72.9(2) . . ?
O2 Dy1 N6 135.3(2) . . ?
O2 Dy1 N7 96.9(2) . . ?
O3 Dy1 N1 133.1(2) . . ?
O3 Dy1 N3 74.4(2) . . ?
O3 Dy1 N7 145.2(2) . . ?
O4 Dy1 O3 132.7(2) . . ?
O4 Dy1 N1 72.3(2) . . ?
O4 Dy1 N3 132.7(2) . . ?
O4 Dy1 N6 144.1(2) . . ?
O4 Dy1 N7 77.9(2) . . ?
N1 Dy1 N3 121.1(2) . . ?
N6 Dy1 O3 78.6(2) . . ?
N6 Dy1 N1 72.4(2) . . ?
N6 Dy1 N3 64.0(2) . . ?
N6 Dy1 N7 80.8(2) . . ?
N7 Dy1 N1 64.0(2) . . ?
N7 Dy1 N3 71.4(2) . . ?
C1 O1 Dy1 141.7(5) . . ?
C12 O2 Dy1 145.5(5) . . ?
Dy1 O3 H3 120.7(16) . . ?
C11 O3 Dy1 129.1(5) . . ?
C11 O3 H3 108.6(16) . . ?
Dy1 O4 H4 118.1(17) . . ?
C45 O4 Dy1 130.7(6) . . ?
C45 O4 H4 108.3(18) . . ?
C14 O5 H5 109.5 . . ?
C23 O6 H6 109.5 . . ?
C25 O7 H7 109.5 . . ?
C17 O8 H8 109.5 . . ?
N2 N1 Dy1 115.2(5) . . ?
C10 N1 Dy1 130.1(5) . . ?
C10 N1 N2 114.3(7) . . ?
N1 N2 H2 121.7 . . ?
C6 N2 N1 116.6(6) . . ?
C6 N2 H2 121.7 . . ?
N4 N3 Dy1 116.1(5) . . ?
C5 N3 Dy1 129.7(6) . . ?
C5 N3 N4 114.0(7) . . ?
N3 N4 H4A 121.2 . . ?
C3 N4 N3 117.6(7) . . ?
C3 N4 H4A 121.2 . . ?
C2 N5 N6 114.4(6) . . ?
N5 N6 Dy1 126.2(5) . . ?
C3 N6 Dy1 119.5(5) . . ?
C3 N6 N5 111.4(6) . . ?
N9 N7 Dy1 131.7(5) . . ?
C6 N7 Dy1 117.1(5) . . ?
C6 N7 N9 108.7(6) . . ?
C9 N8 N11 116.5(7) . . ?
C8 N9 N7 117.2(7) . . ?
C13 N10 N12 114.4(7) . . ?
N8 N11 H11 119.6 . . ?
C6 N11 N8 120.8(7) . . ?
C6 N11 H11 119.6 . . ?
N10 N12 H12 118.2 . . ?
C3 N12 N10 123.6(7) . . ?
C3 N12 H12 118.2 . . ?
O1 C1 C4 121.2(7) . . ?
O1 C1 C15 121.9(7) . . ?
C4 C1 C15 116.9(7) . . ?
N5 C2 H2A 118.5 . . ?
N5 C2 C16 123.0(7) . . ?
C16 C2 H2A 118.5 . . ?
N4 C3 N12 117.6(7) . . ?
N6 C3 N4 119.8(7) . . ?
N6 C3 N12 122.6(7) . . ?
C1 C4 H4B 118.7 . . ?
C41 C4 C1 122.6(8) . . ?
C41 C4 H4B 118.7 . . ?
N3 C5 H5A 116.9 . . ?
N3 C5 C19 126.2(8) . . ?
C19 C5 H5A 116.9 . . ?
N7 C6 N2 120.7(7) . . ?
N7 C6 N11 122.2(7) . . ?
N11 C6 N2 117.1(7) . . ?
C20 C7 C8 119.1(8) . . ?
C20 C7 C23 117.8(7) . . ?
C23 C7 C8 123.1(7) . . ?
N9 C8 C7 123.0(8) . . ?
N9 C8 H8A 118.5 . . ?
C7 C8 H8A 118.5 . . ?
N8 C9 H9 119.7 . . ?
N8 C9 C26 120.5(7) . . ?
C26 C9 H9 119.7 . . ?
N1 C10 H10 116.7 . . ?
N1 C10 C15 126.6(7) . . ?
C15 C10 H10 116.7 . . ?
O3 C11 H11A 109.5 . . ?
O3 C11 H11B 109.5 . . ?
O3 C11 H11C 109.5 . . ?
H11A C11 H11B 109.5 . . ?
H11A C11 H11C 109.5 . . ?
H11B C11 H11C 109.5 . . ?
O2 C12 C19 121.7(7) . . ?
O2 C12 C30 120.4(8) . . ?
C30 C12 C19 117.9(8) . . ?
N10 C13 H13 118.1 . . ?
N10 C13 C18 123.9(8) . . ?
C18 C13 H13 118.1 . . ?
O5 C14 C18 122.4(8) . . ?
O5 C14 C27 117.2(7) . . ?
C18 C14 C27 120.3(8) . . ?
C1 C15 C10 124.6(7) . . ?
C32 C15 C1 119.8(8) . . ?
C32 C15 C10 115.6(8) . . ?
C17 C16 C2 122.6(7) . . ?
C17 C16 C21 118.8(7) . . ?
C21 C16 C2 118.5(8) . . ?
O8 C17 C16 122.8(7) . . ?
O8 C17 C24 116.9(8) . . ?
C16 C17 C24 120.2(7) . . ?
C14 C18 C13 126.0(8) . . ?
C14 C18 C22 117.2(8) . . ?
C22 C18 C13 116.8(7) . . ?
C12 C19 C5 123.9(7) . . ?
C31 C19 C5 117.4(8) . . ?
C31 C19 C12 118.8(8) . . ?
C7 C20 H20 118.6 . . ?
C37 C20 C7 122.8(8) . . ?
C37 C20 H20 118.6 . . ?
C16 C21 H21 119.3 . . ?
C43 C21 C16 121.4(8) . . ?
C43 C21 H21 119.3 . . ?
C18 C22 H22 118.9 . . ?
C40 C22 C18 122.2(8) . . ?
C40 C22 H22 118.9 . . ?
O6 C23 C7 119.5(7) . . ?
O6 C23 C28 121.5(8) . . ?
C28 C23 C7 119.0(8) . . ?
C17 C24 H24 120.1 . . ?
C33 C24 C17 119.8(8) . . ?
C33 C24 H24 120.1 . . ?
O7 C25 C26 121.7(8) . . ?
O7 C25 C46 117.1(8) . . ?
C46 C25 C26 121.2(8) . . ?
C25 C26 C9 123.8(7) . . ?
C25 C26 C34 117.7(8) . . ?
C34 C26 C9 118.4(8) . . ?
C14 C27 H27 119.6 . . ?
C35 C27 C14 120.8(8) . . ?
C35 C27 H27 119.6 . . ?
C23 C28 H28 119.3 . . ?
C38 C28 C23 121.4(8) . . ?
C38 C28 H28 119.3 . . ?
C30 C29 H29 119.8 . . ?
C30 C29 C39 120.4(8) . . ?
C39 C29 H29 119.8 . . ?
C12 C30 H30 119.2 . . ?
C29 C30 C12 121.5(9) . . ?
C29 C30 H30 119.2 . . ?
C19 C31 H31 119.1 . . ?
C39 C31 C19 121.9(9) . . ?
C39 C31 H31 119.1 . . ?
C15 C32 H32 118.9 . . ?
C42 C32 C15 122.1(8) . . ?
C42 C32 H32 118.9 . . ?
C24 C33 H33 119.6 . . ?
C24 C33 C43 120.8(8) . . ?
C43 C33 H33 119.6 . . ?
C26 C34 H34 119.4 . . ?
C36 C34 C26 121.3(9) . . ?
C36 C34 H34 119.4 . . ?
C27 C35 H35 119.6 . . ?
C27 C35 C40 120.9(8) . . ?
C40 C35 H35 119.6 . . ?
C34 C36 H36 120.3 . . ?
C44 C36 C34 119.4(9) . . ?
C44 C36 H36 120.3 . . ?
C20 C37 H37 120.6 . . ?
C20 C37 C38 118.9(8) . . ?
C38 C37 H37 120.6 . . ?
C28 C38 C37 120.2(8) . . ?
C28 C38 H38 119.9 . . ?
C37 C38 H38 119.9 . . ?
C29 C39 H39 120.2 . . ?
C31 C39 C29 119.5(8) . . ?
C31 C39 H39 120.2 . . ?
C22 C40 C35 118.5(8) . . ?
C22 C40 H40 120.7 . . ?
C35 C40 H40 120.7 . . ?
C4 C41 H41 119.8 . . ?
C4 C41 C42 120.4(8) . . ?
C42 C41 H41 119.8 . . ?
C32 C42 C41 118.0(8) . . ?
C32 C42 H42 121.0 . . ?
C41 C42 H42 121.0 . . ?
C21 C43 C33 119.0(8) . . ?
C21 C43 H43 120.5 . . ?
C33 C43 H43 120.5 . . ?
C36 C44 H44 119.7 . . ?
C36 C44 C46 120.7(9) . . ?
C46 C44 H44 119.7 . . ?
O4 C45 H45A 109.5 . . ?
O4 C45 H45B 109.5 . . ?
O4 C45 H45C 109.5 . . ?
H45A C45 H45B 109.5 . . ?
H45A C45 H45C 109.5 . . ?
H45B C45 H45C 109.5 . . ?
C25 C46 C44 119.7(9) . . ?
C25 C46 H46 120.1 . . ?
C44 C46 H46 120.1 . . ?
C47 O9 H9A 109.5 . . ?
O9 C47 H47A 109.5 . . ?
O9 C47 H47B 109.5 . . ?
O9 C47 H47C 109.5 . . ?
H47A C47 H47B 109.5 . . ?
H47A C47 H47C 109.5 . . ?
H47B C47 H47C 109.5 . . ?
C48 O10 H10A 109.5 . . ?
O10 C48 H48A 109.5 . . ?
O10 C48 H48B 109.5 . . ?
O10 C48 H48C 109.5 . . ?
H48A C48 H48B 109.5 . . ?
H48A C48 H48C 109.5 . . ?
H48B C48 H48C 109.5 . . ?
C49 O11 H11D 109.5 . . ?
O11 C49 H49A 109.5 . . ?
O11 C49 H49B 109.5 . . ?
O11 C49 H49C 109.5 . . ?
H49A C49 H49B 109.5 . . ?
H49A C49 H49C 109.5 . . ?
H49B C49 H49C 109.5 . . ?
H12A O12 H12B 109.3 . . ?

loop_
_geom_bond_atom_site_label_1
_geom_bond_atom_site_label_2
_geom_bond_distance
_geom_bond_site_symmetry_2
_geom_bond_publ_flag
Dy1 O1 2.246(5) . ?
Dy1 O2 2.164(6) . ?
Dy1 O3 2.475(6) . ?
Dy1 O4 2.460(6) . ?
Dy1 N1 2.520(7) . ?
Dy1 N3 2.534(7) . ?
Dy1 N6 2.470(7) . ?
Dy1 N7 2.509(7) . ?
O1 C1 1.321(9) . ?
O2 C12 1.325(10) . ?
O3 H3 0.853(9) . ?
O3 C11 1.439(10) . ?
O4 H4 0.856(10) . ?
O4 C45 1.416(11) . ?
O5 H5 0.8200 . ?
O5 C14 1.356(10) . ?
O6 H6 0.8200 . ?
O6 C23 1.354(10) . ?
O7 H7 0.8200 . ?
O7 C25 1.365(10) . ?
O8 H8 0.8200 . ?
O8 C17 1.361(10) . ?
N1 N2 1.393(9) . ?
N1 C10 1.287(10) . ?
N2 H2 0.8600 . ?
N2 C6 1.364(10) . ?
N3 N4 1.386(9) . ?
N3 C5 1.302(10) . ?
N4 H4A 0.8600 . ?
N4 C3 1.349(10) . ?
N5 N6 1.415(9) . ?
N5 C2 1.284(10) . ?
N6 C3 1.327(10) . ?
N7 N9 1.412(9) . ?
N7 C6 1.318(11) . ?
N8 N11 1.362(9) . ?
N8 C9 1.288(11) . ?
N9 C8 1.265(11) . ?
N10 N12 1.384(9) . ?
N10 C13 1.284(11) . ?
N11 H11 0.8600 . ?
N11 C6 1.359(10) . ?
N12 H12 0.8600 . ?
N12 C3 1.352(10) . ?
C1 C4 1.391(11) . ?
C1 C15 1.424(11) . ?
C2 H2A 0.9300 . ?
C2 C16 1.458(10) . ?
C4 H4B 0.9300 . ?
C4 C41 1.386(12) . ?
C5 H5A 0.9300 . ?
C5 C19 1.451(12) . ?
C7 C8 1.459(11) . ?
C7 C20 1.390(12) . ?
C7 C23 1.428(12) . ?
C8 H8A 0.9300 . ?
C9 H9 0.9300 . ?
C9 C26 1.450(12) . ?
C10 H10 0.9300 . ?
C10 C15 1.455(11) . ?
C11 H11A 0.9600 . ?
C11 H11B 0.9600 . ?
C11 H11C 0.9600 . ?
C12 C19 1.427(12) . ?
C12 C30 1.407(12) . ?
C13 H13 0.9300 . ?
C13 C18 1.453(12) . ?
C14 C18 1.398(11) . ?
C14 C27 1.402(12) . ?
C15 C32 1.405(11) . ?
C16 C17 1.393(11) . ?
C16 C21 1.394(11) . ?
C17 C24 1.396(11) . ?
C18 C22 1.409(12) . ?
C19 C31 1.407(11) . ?
C20 H20 0.9300 . ?
C20 C37 1.383(12) . ?
C21 H21 0.9300 . ?
C21 C43 1.381(12) . ?
C22 H22 0.9300 . ?
C22 C40 1.386(12) . ?
C23 C28 1.391(11) . ?
C24 H24 0.9300 . ?
C24 C33 1.379(12) . ?
C25 C26 1.407(12) . ?
C25 C46 1.389(13) . ?
C26 C34 1.409(12) . ?
C27 H27 0.9300 . ?
C27 C35 1.353(13) . ?
C28 H28 0.9300 . ?
C28 C38 1.383(12) . ?
C29 H29 0.9300 . ?
C29 C30 1.380(12) . ?
C29 C39 1.389(14) . ?
C30 H30 0.9300 . ?
C31 H31 0.9300 . ?
C31 C39 1.370(12) . ?
C32 H32 0.9300 . ?
C32 C42 1.377(12) . ?
C33 H33 0.9300 . ?
C33 C43 1.390(13) . ?
C34 H34 0.9300 . ?
C34 C36 1.394(14) . ?
C35 H35 0.9300 . ?
C35 C40 1.395(13) . ?
C36 H36 0.9300 . ?
C36 C44 1.391(16) . ?
C37 H37 0.9300 . ?
C37 C38 1.384(13) . ?
C38 H38 0.9300 . ?
C39 H39 0.9300 . ?
C40 H40 0.9300 . ?
C41 H41 0.9300 . ?
C41 C42 1.407(13) . ?
C42 H42 0.9300 . ?
C43 H43 0.9300 . ?
C44 H44 0.9300 . ?
C44 C46 1.391(15) . ?
C45 H45A 0.9600 . ?
C45 H45B 0.9600 . ?
C45 H45C 0.9600 . ?
C46 H46 0.9300 . ?
O9 H9A 0.8200 . ?
O9 C47 1.452(12) . ?
C47 H47A 0.9600 . ?
C47 H47B 0.9600 . ?
C47 H47C 0.9600 . ?
O10 H10A 0.8200 . ?
O10 C48 1.424(12) . ?
C48 H48A 0.9600 . ?
C48 H48B 0.9600 . ?
C48 H48C 0.9600 . ?
O11 H11D 0.8200 . ?
O11 C49 1.394(17) . ?
C49 H49A 0.9600 . ?
C49 H49B 0.9600 . ?
C49 H49C 0.9600 . ?
O12 H12A 0.8494 . ?
O12 H12B 0.8505 . ?

loop_
_geom_torsion_atom_site_label_1
_geom_torsion_atom_site_label_2
_geom_torsion_atom_site_label_3
_geom_torsion_atom_site_label_4
_geom_torsion
_geom_torsion_site_symmetry_1
_geom_torsion_site_symmetry_2
_geom_torsion_site_symmetry_3
_geom_torsion_site_symmetry_4
_geom_torsion_publ_flag
Dy1 O1 C1 C4 163.0(6) . . . . ?
Dy1 O1 C1 C15 -16.1(14) . . . . ?
Dy1 O2 C12 C19 2.2(14) . . . . ?
Dy1 O2 C12 C30 -176.3(7) . . . . ?
Dy1 N1 N2 C6 23.0(9) . . . . ?
Dy1 N1 C10 C15 -8.2(13) . . . . ?
Dy1 N3 N4 C3 13.7(9) . . . . ?
Dy1 N3 C5 C19 -3.3(12) . . . . ?
Dy1 N6 C3 N4 -13.8(10) . . . . ?
Dy1 N6 C3 N12 169.1(6) . . . . ?
Dy1 N7 N9 C8 42.6(11) . . . . ?
Dy1 N7 C6 N2 -15.4(11) . . . . ?
Dy1 N7 C6 N11 165.6(7) . . . . ?
O1 C1 C4 C41 177.3(9) . . . . ?
O1 C1 C15 C10 1.0(13) . . . . ?
O1 C1 C15 C32 -176.4(8) . . . . ?
O2 C12 C19 C5 -1.1(13) . . . . ?
O2 C12 C19 C31 179.7(7) . . . . ?
O2 C12 C30 C29 -179.4(8) . . . . ?
O5 C14 C18 C13 1.1(13) . . . . ?
O5 C14 C18 C22 179.0(8) . . . . ?
O5 C14 C27 C35 179.3(8) . . . . ?
O6 C23 C28 C38 -176.9(9) . . . . ?
O7 C25 C26 C9 1.6(13) . . . . ?
O7 C25 C26 C34 -179.6(8) . . . . ?
O7 C25 C46 C44 179.4(9) . . . . ?
O8 C17 C24 C33 178.0(9) . . . . ?
N1 N2 C6 N7 -5.4(12) . . . . ?
N1 N2 C6 N11 173.7(7) . . . . ?
N1 C10 C15 C1 9.9(15) . . . . ?
N1 C10 C15 C32 -172.6(9) . . . . ?
N2 N1 C10 C15 179.8(8) . . . . ?
N3 N4 C3 N6 -0.4(11) . . . . ?
N3 N4 C3 N12 176.8(7) . . . . ?
N3 C5 C19 C12 2.0(14) . . . . ?
N3 C5 C19 C31 -178.8(8) . . . . ?
N4 N3 C5 C19 -179.0(8) . . . . ?
N5 N6 C3 N4 -175.7(7) . . . . ?
N5 N6 C3 N12 7.2(11) . . . . ?
N5 C2 C16 C17 10.0(13) . . . . ?
N5 C2 C16 C21 -174.3(8) . . . . ?
N6 N5 C2 C16 -172.8(7) . . . . ?
N7 N9 C8 C7 177.5(7) . . . . ?
N8 N11 C6 N2 0.3(12) . . . . ?
N8 N11 C6 N7 179.3(8) . . . . ?
N8 C9 C26 C25 1.8(13) . . . . ?
N8 C9 C26 C34 -177.0(8) . . . . ?
N9 N7 C6 N2 -179.7(7) . . . . ?
N9 N7 C6 N11 1.3(11) . . . . ?
N10 N12 C3 N4 0.0(12) . . . . ?
N10 N12 C3 N6 177.2(7) . . . . ?
N10 C13 C18 C14 -0.9(14) . . . . ?
N10 C13 C18 C22 -178.9(8) . . . . ?
N11 N8 C9 C26 -178.9(8) . . . . ?
N12 N10 C13 C18 -176.7(8) . . . . ?
C1 C4 C41 C42 0.7(15) . . . . ?
C1 C15 C32 C42 -2.6(15) . . . . ?
C2 N5 N6 Dy1 44.4(9) . . . . ?
C2 N5 N6 C3 -155.2(7) . . . . ?
C2 C16 C17 O8 -0.7(13) . . . . ?
C2 C16 C17 C24 176.5(8) . . . . ?
C2 C16 C21 C43 -177.5(9) . . . . ?
C4 C1 C15 C10 -178.2(8) . . . . ?
C4 C1 C15 C32 4.4(13) . . . . ?
C4 C41 C42 C32 1.4(16) . . . . ?
C5 N3 N4 C3 -170.0(7) . . . . ?
C5 C19 C31 C39 -179.2(8) . . . . ?
C6 N7 N9 C8 -156.2(8) . . . . ?
C7 C20 C37 C38 -0.7(15) . . . . ?
C7 C23 C28 C38 2.0(14) . . . . ?
C8 C7 C20 C37 179.7(9) . . . . ?
C8 C7 C23 O6 -1.4(13) . . . . ?
C8 C7 C23 C28 179.7(8) . . . . ?
C9 N8 N11 C6 -175.7(8) . . . . ?
C9 C26 C34 C36 -179.8(9) . . . . ?
C10 N1 N2 C6 -163.8(7) . . . . ?
C10 C15 C32 C42 179.7(9) . . . . ?
C12 C19 C31 C39 0.1(13) . . . . ?
C13 N10 N12 C3 -171.9(8) . . . . ?
C13 C18 C22 C40 -179.0(8) . . . . ?
C14 C18 C22 C40 2.9(13) . . . . ?
C14 C27 C35 C40 0.9(14) . . . . ?
C15 C1 C4 C41 -3.5(13) . . . . ?
C15 C32 C42 C41 -0.4(16) . . . . ?
C16 C17 C24 C33 0.6(14) . . . . ?
C16 C21 C43 C33 1.0(16) . . . . ?
C17 C16 C21 C43 -1.6(14) . . . . ?
C17 C24 C33 C43 -1.2(16) . . . . ?
C18 C14 C27 C35 0.8(13) . . . . ?
C18 C22 C40 C35 -1.3(13) . . . . ?
C19 C12 C30 C29 2.0(13) . . . . ?
C19 C31 C39 C29 1.3(14) . . . . ?
C20 C7 C8 N9 166.7(8) . . . . ?
C20 C7 C23 O6 177.7(8) . . . . ?
C20 C7 C23 C28 -1.2(13) . . . . ?
C20 C37 C38 C28 1.4(15) . . . . ?
C21 C16 C17 O8 -176.4(8) . . . . ?
C21 C16 C17 C24 0.8(13) . . . . ?
C23 C7 C8 N9 -14.2(13) . . . . ?
C23 C7 C20 C37 0.6(14) . . . . ?
C23 C28 C38 C37 -2.1(15) . . . . ?
C24 C33 C43 C21 0.5(16) . . . . ?
C25 C26 C34 C36 1.4(14) . . . . ?
C26 C25 C46 C44 1.2(14) . . . . ?
C26 C34 C36 C44 -1.0(15) . . . . ?
C27 C14 C18 C13 179.5(8) . . . . ?
C27 C14 C18 C22 -2.6(12) . . . . ?
C27 C35 C40 C22 -0.6(13) . . . . ?
C30 C12 C19 C5 177.5(8) . . . . ?
C30 C12 C19 C31 -1.7(12) . . . . ?
C30 C29 C39 C31 -1.0(15) . . . . ?
C34 C36 C44 C46 0.6(15) . . . . ?
C36 C44 C46 C25 -0.7(15) . . . . ?
C39 C29 C30 C12 -0.7(15) . . . . ?
C46 C25 C26 C9 179.7(9) . . . . ?
C46 C25 C26 C34 -1.5(13) . . . . ?

loop_
_platon_squeeze_void_nr
_platon_squeeze_void_average_x
_platon_squeeze_void_average_y
_platon_squeeze_void_average_z
_platon_squeeze_void_volume
_platon_squeeze_void_count_electrons
_platon_squeeze_void_content
1 0.346 0.182 0.091 14 0 ' '
2 0.654 0.818 0.909 14 0 ' '
